data_4306060
loop_
_publ_author_name
'Zhihong Bao'
'Ka-Yuen Ng'
'Vivian Wing-Wah Yam'
'Chi-Chiu Ko'
'Nianyong Zhu'
'Lixin Wu'

_publ_section_title
;
Syntheses, Characterization, and Photochromic Studies of
Spirooxazine-Containing 2,2'-Bipyridine Ligands and Their Zinc(II)
Thiolate Complexes
;
_journal_name_full 'Inorganic Chemistry'
_journal_page_first 8912
_journal_page_last 8920
_journal_paper_doi 10.1021/ic8009755
_journal_volume 47
_journal_year 2008
_chemical_formula_moiety 'C46 H40 N4 O2 S2 Zn'
_chemical_formula_sum 'C46 H40 N4 O2 S2 Zn'
_chemical_formula_weight 810.31
_chemical_name_systematic
;
 ?
;
_space_group_IT_number 2
_symmetry_cell_setting triclinic
_symmetry_space_group_name_Hall '-P 1'
_symmetry_space_group_name_H-M 'P -1'
_atom_sites_solution_hydrogens geom
_atom_sites_solution_primary direct
_atom_sites_solution_secondary difmap
_audit_creation_method SHELXL-97
_cell_angle_alpha 86.26(3)
_cell_angle_beta 76.80(3)
_cell_angle_gamma 69.74(3)
_cell_formula_units_Z 2
_cell_length_a 11.832(2)
_cell_length_b 12.058(2)
_cell_length_c 15.333(3)
_cell_measurement_reflns_used 0
_cell_measurement_temperature 253(2)
_cell_measurement_theta_max 0
_cell_measurement_theta_min 0
_cell_volume 1997.8(8)
_computing_molecular_graphics 'Ortep-3 for Windows (Farrugia, 1997)'
_computing_publication_material 'WinGX publication routines (Farrugia, 1999)'
_computing_structure_refinement 'SHELXL-97 (Sheldrick, 1997)'
_computing_structure_solution 'SHELXS-97 (Sheldrick, 1997)'
_diffrn_ambient_temperature 253(2)
_diffrn_measured_fraction_theta_full 0.670
_diffrn_measured_fraction_theta_max 0.670
_diffrn_radiation_monochromator graphite
_diffrn_radiation_source 'fine-focus sealed tube'
_diffrn_radiation_type MoK\a
_diffrn_radiation_wavelength 0.71069
_diffrn_reflns_av_R_equivalents 0.0335
_diffrn_reflns_av_sigmaI/netI 0.0862
_diffrn_reflns_limit_h_max 12
_diffrn_reflns_limit_h_min -12
_diffrn_reflns_limit_k_max 13
_diffrn_reflns_limit_k_min -13
_diffrn_reflns_limit_l_max 17
_diffrn_reflns_limit_l_min -18
_diffrn_reflns_number 8792
_diffrn_reflns_theta_full 25.33
_diffrn_reflns_theta_max 25.33
_diffrn_reflns_theta_min 1.36
_exptl_absorpt_coefficient_mu 0.763
_exptl_absorpt_correction_type none
_exptl_crystal_colour yellow
_exptl_crystal_density_diffrn 1.347
_exptl_crystal_density_method 'not measured'
_exptl_crystal_description prism
_exptl_crystal_F_000 844
_exptl_crystal_size_max 0.5
_exptl_crystal_size_mid 0.3
_exptl_crystal_size_min 0.15
_refine_diff_density_max 0.478
_refine_diff_density_min -0.250
_refine_diff_density_rms 0.054
_refine_ls_extinction_method none
_refine_ls_goodness_of_fit_ref 0.941
_refine_ls_hydrogen_treatment ride-on
_refine_ls_matrix_type full
_refine_ls_number_parameters 491
_refine_ls_number_reflns 4900
_refine_ls_number_restraints 0
_refine_ls_restrained_S_all 0.941
_refine_ls_R_factor_all 0.0702
_refine_ls_R_factor_gt 0.0469
_refine_ls_shift/su_max 0.001
_refine_ls_shift/su_mean 0.000
_refine_ls_structure_factor_coef Fsqd
_refine_ls_weighting_details 'calc w=1/[\s^2^(Fo^2^)+(0.0670P)^2^+0.0000P] where P=(Fo^2^+2Fc^2^)/3'
_refine_ls_weighting_scheme calc
_refine_ls_wR_factor_gt 0.1153
_refine_ls_wR_factor_ref 0.1268
_reflns_number_gt 3213
_reflns_number_total 4900
_reflns_threshold_expression >2sigma(I)
_cod_data_source_file ic8009755_si_001.cif
_cod_data_source_block mar1196
_cod_original_cell_volume 1997.8(6)
_cod_database_code 4306060

loop_
_symmetry_equiv_pos_as_xyz
'x, y, z'
'-x, -y, -z'

loop_
_atom_site_label
_atom_site_type_symbol
_atom_site_fract_x
_atom_site_fract_y
_atom_site_fract_z
_atom_site_U_iso_or_equiv
_atom_site_adp_type
_atom_site_occupancy
_atom_site_symmetry_multiplicity
_atom_site_calc_flag
_atom_site_refinement_flags
_atom_site_disorder_assembly
_atom_site_disorder_group
Zn1 Zn 0.28061(5) 0.23840(5) 0.64408(3) 0.0627(2) Uani 1 1 d . . .
S1 S 0.08757(13) 0.23353(14) 0.66133(9) 0.0897(5) Uani 1 1 d . . .
S2 S 0.42531(13) 0.10163(11) 0.70460(9) 0.0794(4) Uani 1 1 d . . .
O1 O 0.5310(3) 0.3036(2) 0.18875(17) 0.0608(8) Uani 1 1 d . . .
O2 O 0.8032(3) 0.6723(3) -0.12140(19) 0.0857(11) Uani 1 1 d . A .
N1 N 0.3524(3) 0.2772(3) 0.5132(2) 0.0523(9) Uani 1 1 d . . .
N2 N 0.2732(3) 0.4127(3) 0.6584(2) 0.0607(10) Uani 1 1 d . . .
N4 N 0.6359(4) 0.6578(3) 0.0394(2) 0.0794(13) Uani 1 1 d . . .
C1 C 0.0765(4) 0.2367(5) 0.5474(3) 0.0681(13) Uani 1 1 d . . .
C2 C 0.0836(5) 0.1375(5) 0.5059(5) 0.0960(17) Uani 1 1 d . . .
H2 H 0.0946 0.0676 0.5377 0.115 Uiso 1 1 calc R . .
C3 C 0.0749(6) 0.1380(7) 0.4194(5) 0.116(2) Uani 1 1 d . . .
H3 H 0.0804 0.0685 0.3929 0.139 Uiso 1 1 calc R . .
C4 C 0.0576(6) 0.2415(9) 0.3689(5) 0.113(2) Uani 1 1 d . . .
H4 H 0.0524 0.2409 0.3094 0.135 Uiso 1 1 calc R . .
C5 C 0.0489(6) 0.3405(6) 0.4079(5) 0.121(2) Uani 1 1 d . . .
H5 H 0.0374 0.4102 0.3758 0.145 Uiso 1 1 calc R . .
C6 C 0.0574(6) 0.3385(5) 0.4991(4) 0.0998(18) Uani 1 1 d . . .
H6 H 0.0497 0.4081 0.5265 0.120 Uiso 1 1 calc R . .
C7 C 0.5422(4) 0.1663(4) 0.6843(3) 0.0588(12) Uani 1 1 d . . .
C8 C 0.5473(5) 0.2407(4) 0.7477(3) 0.0643(13) Uani 1 1 d . . .
H8 H 0.4857 0.2609 0.7997 0.077 Uiso 1 1 calc R . .
C9 C 0.6425(5) 0.2846(4) 0.7340(4) 0.0737(14) Uani 1 1 d . . .
H9 H 0.6435 0.3345 0.7774 0.088 Uiso 1 1 calc R . .
C10 C 0.7345(6) 0.2583(5) 0.6601(4) 0.0806(16) Uani 1 1 d . . .
H10 H 0.7987 0.2882 0.6529 0.097 Uiso 1 1 calc R . .
C11 C 0.7313(5) 0.1856(5) 0.5953(4) 0.0864(16) Uani 1 1 d . . .
H11 H 0.7930 0.1677 0.5432 0.104 Uiso 1 1 calc R . .
C12 C 0.6357(5) 0.1388(4) 0.6074(3) 0.0726(14) Uani 1 1 d . . .
H12 H 0.6350 0.0891 0.5638 0.087 Uiso 1 1 calc R . .
C13 C 0.3934(4) 0.2028(4) 0.4432(3) 0.0625(12) Uani 1 1 d . . .
H13 H 0.3974 0.1247 0.4533 0.075 Uiso 1 1 calc R . .
C14 C 0.4307(4) 0.2364(4) 0.3551(3) 0.0589(12) Uani 1 1 d . . .
H14 H 0.4581 0.1824 0.3077 0.071 Uiso 1 1 calc R . .
C15 C 0.4256(4) 0.3525(4) 0.3407(3) 0.0513(11) Uani 1 1 d . . .
C16 C 0.3843(4) 0.4287(4) 0.4148(3) 0.0503(11) Uani 1 1 d . . .
H16 H 0.3797 0.5071 0.4069 0.060 Uiso 1 1 calc R . .
C17 C 0.3502(4) 0.3887(4) 0.4994(3) 0.0454(10) Uani 1 1 d . . .
C18 C 0.3057(4) 0.4655(4) 0.5825(3) 0.0507(11) Uani 1 1 d . . .
C19 C 0.3016(4) 0.5810(4) 0.5814(3) 0.0586(12) Uani 1 1 d . . .
H19 H 0.3279 0.6143 0.5276 0.070 Uiso 1 1 calc R . .
C20 C 0.2588(4) 0.6483(4) 0.6596(3) 0.0648(13) Uani 1 1 d . . .
C21 C 0.2241(5) 0.5924(5) 0.7376(3) 0.0733(14) Uani 1 1 d . . .
H21 H 0.1952 0.6339 0.7919 0.088 Uiso 1 1 calc R . .
C22 C 0.2317(5) 0.4787(5) 0.7357(3) 0.0723(14) Uani 1 1 d . . .
H22 H 0.2077 0.4435 0.7892 0.087 Uiso 1 1 calc R . .
C23 C 0.4636(4) 0.3988(4) 0.2510(2) 0.0537(11) Uani 1 1 d . . .
H23A H 0.3910 0.4495 0.2307 0.064 Uiso 1 1 calc R . .
H23B H 0.5146 0.4457 0.2545 0.064 Uiso 1 1 calc R . .
C24 C 0.2511(5) 0.7757(4) 0.6603(3) 0.0844(16) Uani 1 1 d . . .
H24A H 0.2775 0.7992 0.6003 0.127 Uiso 1 1 calc R . .
H24B H 0.3035 0.7843 0.6970 0.127 Uiso 1 1 calc R . .
H24C H 0.1674 0.8246 0.6842 0.127 Uiso 1 1 calc R . .
C25 C 0.5958(4) 0.3293(4) 0.1086(3) 0.0475(10) Uani 1 1 d . . .
C26 C 0.6579(4) 0.2321(4) 0.0494(3) 0.0589(12) Uani 1 1 d . . .
H26 H 0.6502 0.1588 0.0652 0.071 Uiso 1 1 calc R . .
C27 C 0.7289(4) 0.2450(4) -0.0304(3) 0.0555(12) Uani 1 1 d . . .
H27 H 0.7679 0.1806 -0.0697 0.067 Uiso 1 1 calc R . .
C28 C 0.7450(4) 0.3537(4) -0.0553(3) 0.0468(10) Uani 1 1 d . . .
C29 C 0.6820(4) 0.4510(3) 0.0042(2) 0.0424(10) Uani 1 1 d . . .
C30 C 0.6052(4) 0.4371(3) 0.0854(2) 0.0447(10) Uani 1 1 d . . .
H30 H 0.5604 0.5019 0.1235 0.054 Uiso 1 1 calc R . .
C31 C 0.8244(4) 0.3689(4) -0.1362(3) 0.0532(11) Uani 1 1 d . . .
H31 H 0.8653 0.3051 -0.1759 0.064 Uiso 1 1 calc R . .
C32 C 0.8430(4) 0.4726(4) -0.1578(3) 0.0557(12) Uani 1 1 d . . .
H32 H 0.8953 0.4803 -0.2114 0.067 Uiso 1 1 calc R . .
C33 C 0.7817(4) 0.5686(4) -0.0975(3) 0.0572(12) Uani 1 1 d . . .
C34 C 0.7009(4) 0.5605(4) -0.0186(2) 0.0517(11) Uani 1 1 d . . .
C35 C 0.6618(5) 0.7507(4) 0.0205(3) 0.0877(18) Uani 1 1 d . A .
H35 H 0.6135 0.8165 0.0568 0.105 Uiso 1 1 calc R . .
C36 C 0.7616(4) 0.7676(4) -0.0539(3) 0.0596(12) Uani 1 1 d . . .
C38 C 0.9111(5) 0.8603(4) -0.0892(3) 0.0615(12) Uani 1 1 d . . .
C39 C 1.0175(5) 0.8867(5) -0.1047(4) 0.0890(17) Uani 1 1 d . A .
H39 H 1.0792 0.8491 -0.0737 0.107 Uiso 1 1 calc R . .
C40 C 1.0304(6) 0.9716(6) -0.1683(5) 0.094(2) Uani 1 1 d . . .
H40 H 1.1007 0.9929 -0.1791 0.113 Uiso 1 1 calc R A .
C41 C 0.9418(7) 1.0232(5) -0.2146(4) 0.0886(18) Uani 1 1 d . A .
H41 H 0.9538 1.0773 -0.2586 0.106 Uiso 1 1 calc R . .
C42 C 0.8343(5) 0.9979(4) -0.1983(3) 0.0670(13) Uani 1 1 d . . .
H42 H 0.7730 1.0354 -0.2296 0.080 Uiso 1 1 calc R A .
C43 C 0.8202(4) 0.9159(4) -0.1348(3) 0.0493(11) Uani 1 1 d . A .
N3 N 0.7216(11) 0.8795(11) -0.0967(8) 0.048(5) Uiso 0.50 1 d P A 1
C37 C 0.8624(13) 0.7646(11) -0.0251(9) 0.054(4) Uiso 0.50 1 d P A 1
C44 C 0.9660(8) 0.6447(7) -0.0262(6) 0.054(2) Uiso 0.50 1 d P A 1
H44A H 0.9429 0.5995 0.0242 0.081 Uiso 0.50 1 calc PR A 1
H44B H 1.0407 0.6573 -0.0229 0.081 Uiso 0.50 1 calc PR A 1
H44C H 0.9791 0.6025 -0.0806 0.081 Uiso 0.50 1 calc PR A 1
C45 C 0.8313(8) 0.8273(7) 0.0718(5) 0.059(2) Uiso 0.50 1 d P A 1
H45A H 0.8118 0.7750 0.1180 0.089 Uiso 0.50 1 calc PR A 1
H45B H 0.7621 0.8993 0.0754 0.089 Uiso 0.50 1 calc PR A 1
H45C H 0.9017 0.8447 0.0795 0.089 Uiso 0.50 1 calc PR A 1
C46 C 0.6187(9) 0.9095(9) -0.1471(6) 0.057(3) Uiso 0.50 1 d P A 1
H46A H 0.5546 0.8814 -0.1145 0.086 Uiso 0.50 1 calc PR A 1
H46B H 0.6508 0.8725 -0.2054 0.086 Uiso 0.50 1 calc PR A 1
H46C H 0.5855 0.9937 -0.1533 0.086 Uiso 0.50 1 calc PR A 1
N3' N 0.8733(10) 0.7934(10) -0.0224(8) 0.064(4) Uiso 0.50 1 d P A 2
C37' C 0.7110(13) 0.8749(12) -0.1098(10) 0.038(5) Uiso 0.50 1 d P A 2
C44' C 0.6585(12) 0.8472(11) -0.1764(8) 0.099(4) Uiso 0.50 1 d P A 2
H44D H 0.6268 0.9168 -0.2098 0.149 Uiso 0.50 1 calc PR A 2
H44E H 0.5926 0.8189 -0.1482 0.149 Uiso 0.50 1 calc PR A 2
H44F H 0.7208 0.7871 -0.2161 0.149 Uiso 0.50 1 calc PR A 2
C45' C 0.6138(14) 0.9705(13) -0.0498(10) 0.146(5) Uiso 0.50 1 d P A 2
H45D H 0.6467 0.9858 -0.0019 0.220 Uiso 0.50 1 calc PR A 2
H45E H 0.5441 0.9459 -0.0254 0.220 Uiso 0.50 1 calc PR A 2
H45F H 0.5883 1.0412 -0.0835 0.220 Uiso 0.50 1 calc PR A 2
C46' C 0.9518(18) 0.7040(17) 0.0166(12) 0.184(8) Uiso 0.50 1 d P A 2
H46D H 1.0094 0.7322 0.0350 0.276 Uiso 0.50 1 calc PR A 2
H46E H 0.9959 0.6398 -0.0257 0.276 Uiso 0.50 1 calc PR A 2
H46F H 0.9053 0.6769 0.0679 0.276 Uiso 0.50 1 calc PR A 2

loop_
_atom_site_aniso_label
_atom_site_aniso_U_11
_atom_site_aniso_U_22
_atom_site_aniso_U_33
_atom_site_aniso_U_23
_atom_site_aniso_U_13
_atom_site_aniso_U_12
Zn1 0.0663(4) 0.0748(4) 0.0502(3) 0.0161(3) -0.0057(3) -0.0354(3)
S1 0.0801(10) 0.1319(13) 0.0688(9) 0.0113(8) 0.0029(7) -0.0646(10)
S2 0.0868(10) 0.0694(9) 0.0884(9) 0.0298(7) -0.0261(8) -0.0351(8)
O1 0.080(2) 0.0535(19) 0.0484(17) -0.0031(15) 0.0082(16) -0.0353(17)
O2 0.124(3) 0.057(2) 0.0586(19) -0.0079(17) 0.0372(19) -0.044(2)
N1 0.055(2) 0.057(2) 0.046(2) 0.0070(19) -0.0028(18) -0.028(2)
N2 0.062(3) 0.070(3) 0.047(2) 0.007(2) -0.0023(19) -0.025(2)
N4 0.108(3) 0.047(3) 0.062(2) -0.010(2) 0.037(2) -0.032(2)
C1 0.052(3) 0.077(4) 0.078(3) -0.009(3) -0.004(3) -0.030(3)
C2 0.091(5) 0.083(4) 0.112(5) -0.010(4) -0.013(4) -0.031(4)
C3 0.129(6) 0.113(6) 0.104(6) -0.042(5) -0.027(5) -0.029(5)
C4 0.084(5) 0.152(7) 0.087(5) -0.036(5) -0.029(4) -0.008(5)
C5 0.137(6) 0.109(6) 0.100(5) 0.001(4) -0.051(5) -0.005(5)
C6 0.122(5) 0.075(4) 0.097(5) 0.000(4) -0.028(4) -0.024(4)
C7 0.064(3) 0.052(3) 0.056(3) 0.013(2) -0.014(3) -0.015(3)
C8 0.057(3) 0.056(3) 0.065(3) -0.005(3) -0.006(3) -0.004(3)
C9 0.078(4) 0.061(3) 0.080(4) -0.005(3) -0.019(3) -0.018(3)
C10 0.083(4) 0.066(4) 0.103(5) 0.025(3) -0.038(4) -0.031(3)
C11 0.061(4) 0.094(4) 0.075(4) 0.026(3) 0.006(3) -0.009(3)
C12 0.082(4) 0.073(4) 0.056(3) -0.006(3) -0.010(3) -0.019(3)
C13 0.071(3) 0.051(3) 0.068(3) 0.010(3) -0.005(3) -0.031(3)
C14 0.067(3) 0.060(3) 0.052(3) -0.003(2) 0.001(2) -0.033(3)
C15 0.045(3) 0.054(3) 0.055(3) 0.009(2) -0.002(2) -0.024(2)
C16 0.054(3) 0.045(3) 0.051(3) 0.002(2) -0.003(2) -0.022(2)
C17 0.042(3) 0.048(3) 0.045(2) 0.004(2) -0.001(2) -0.019(2)
C18 0.042(3) 0.060(3) 0.049(3) 0.004(2) -0.006(2) -0.018(2)
C19 0.055(3) 0.063(3) 0.054(3) -0.001(2) -0.007(2) -0.019(3)
C20 0.055(3) 0.074(4) 0.065(3) -0.010(3) -0.011(3) -0.021(3)
C21 0.076(4) 0.082(4) 0.057(3) -0.011(3) -0.009(3) -0.023(3)
C22 0.078(4) 0.094(4) 0.042(3) 0.007(3) -0.004(3) -0.032(3)
C23 0.063(3) 0.054(3) 0.044(2) 0.002(2) -0.002(2) -0.025(2)
C24 0.082(4) 0.071(4) 0.094(4) -0.014(3) -0.015(3) -0.019(3)
C25 0.050(3) 0.054(3) 0.042(2) -0.001(2) -0.005(2) -0.026(2)
C26 0.070(3) 0.047(3) 0.063(3) -0.006(2) -0.001(3) -0.031(3)
C27 0.064(3) 0.053(3) 0.051(3) -0.010(2) 0.000(2) -0.029(3)
C28 0.046(3) 0.054(3) 0.041(2) -0.006(2) -0.007(2) -0.018(2)
C29 0.043(3) 0.050(3) 0.035(2) 0.003(2) -0.0056(19) -0.018(2)
C30 0.051(3) 0.043(3) 0.038(2) -0.0055(19) -0.004(2) -0.016(2)
C31 0.060(3) 0.052(3) 0.043(2) -0.014(2) -0.002(2) -0.018(2)
C32 0.064(3) 0.062(3) 0.035(2) -0.007(2) 0.005(2) -0.023(3)
C33 0.070(3) 0.049(3) 0.046(3) 0.002(2) 0.006(2) -0.024(3)
C34 0.060(3) 0.048(3) 0.039(2) -0.002(2) 0.003(2) -0.018(2)
C35 0.122(5) 0.049(3) 0.064(3) -0.009(3) 0.036(3) -0.028(3)
C36 0.075(4) 0.041(3) 0.052(3) 0.004(2) 0.007(2) -0.022(3)
C38 0.071(4) 0.065(3) 0.050(3) -0.001(2) -0.006(3) -0.030(3)
C39 0.077(4) 0.112(5) 0.091(4) -0.010(4) -0.023(3) -0.044(4)
C40 0.069(4) 0.103(5) 0.118(5) -0.040(4) 0.019(4) -0.056(4)
C41 0.108(5) 0.064(4) 0.082(4) -0.021(3) 0.034(4) -0.046(4)
C42 0.088(4) 0.049(3) 0.060(3) 0.005(2) -0.002(3) -0.028(3)
C43 0.060(3) 0.041(3) 0.047(2) -0.003(2) -0.005(2) -0.021(2)

loop_
_atom_type_symbol
_atom_type_description
_atom_type_scat_dispersion_real
_atom_type_scat_dispersion_imag
_atom_type_scat_source
Zn Zn 0.2839 1.4301 'International Tables Vol C Tables 4.2.6.8 and 6.1.1.4'
S S 0.1246 0.1234 'International Tables Vol C Tables 4.2.6.8 and 6.1.1.4'
O O 0.0106 0.0060 'International Tables Vol C Tables 4.2.6.8 and 6.1.1.4'
N N 0.0061 0.0033 'International Tables Vol C Tables 4.2.6.8 and 6.1.1.4'
C C 0.0033 0.0016 'International Tables Vol C Tables 4.2.6.8 and 6.1.1.4'
H H 0.0000 0.0000 'International Tables Vol C Tables 4.2.6.8 and 6.1.1.4'

loop_
_geom_angle_atom_site_label_1
_geom_angle_atom_site_label_2
_geom_angle_atom_site_label_3
_geom_angle
_geom_angle_site_symmetry_1
_geom_angle_site_symmetry_3
_geom_angle_publ_flag
N1 Zn1 N2 78.31(14) . . ?
N1 Zn1 S2 111.84(11) . . ?
N2 Zn1 S2 114.31(11) . . ?
N1 Zn1 S1 112.09(10) . . ?
N2 Zn1 S1 109.86(11) . . ?
S2 Zn1 S1 122.16(6) . . ?
C1 S1 Zn1 100.28(16) . . ?
C7 S2 Zn1 100.35(14) . . ?
C25 O1 C23 117.2(3) . . ?
C33 O2 C36 119.1(3) . . ?
C13 N1 C17 118.6(3) . . ?
C13 N1 Zn1 125.6(3) . . ?
C17 N1 Zn1 115.7(3) . . ?
C18 N2 C22 117.5(4) . . ?
C18 N2 Zn1 115.5(3) . . ?
C22 N2 Zn1 126.9(3) . . ?
C35 N4 C34 117.1(4) . . ?
C2 C1 C6 117.5(5) . . ?
C2 C1 S1 120.7(5) . . ?
C6 C1 S1 121.8(4) . . ?
C3 C2 C1 121.6(6) . . ?
C2 C3 C4 121.1(6) . . ?
C5 C4 C3 118.8(6) . . ?
C4 C5 C6 119.3(7) . . ?
C1 C6 C5 121.6(5) . . ?
C12 C7 C8 117.8(4) . . ?
C12 C7 S2 121.2(4) . . ?
C8 C7 S2 120.8(4) . . ?
C9 C8 C7 120.5(5) . . ?
C10 C9 C8 122.5(5) . . ?
C9 C10 C11 118.4(5) . . ?
C10 C11 C12 120.5(5) . . ?
C7 C12 C11 120.2(5) . . ?
N1 C13 C14 123.2(4) . . ?
C15 C14 C13 118.0(4) . . ?
C14 C15 C16 118.1(4) . . ?
C14 C15 C23 123.3(4) . . ?
C16 C15 C23 118.6(4) . . ?
C17 C16 C15 120.5(4) . . ?
N1 C17 C16 121.5(4) . . ?
N1 C17 C18 115.0(3) . . ?
C16 C17 C18 123.5(4) . . ?
N2 C18 C19 121.8(4) . . ?
N2 C18 C17 115.2(4) . . ?
C19 C18 C17 122.9(4) . . ?
C18 C19 C20 120.8(4) . . ?
C19 C20 C21 116.6(4) . . ?
C19 C20 C24 122.0(5) . . ?
C21 C20 C24 121.4(4) . . ?
C22 C21 C20 120.6(5) . . ?
C21 C22 N2 122.7(4) . . ?
O1 C23 C15 110.1(3) . . ?
C30 C25 O1 125.3(4) . . ?
C30 C25 C26 120.3(4) . . ?
O1 C25 C26 114.4(3) . . ?
C27 C26 C25 120.0(4) . . ?
C26 C27 C28 121.4(4) . . ?
C27 C28 C29 118.3(4) . . ?
C27 C28 C31 123.0(4) . . ?
C29 C28 C31 118.7(4) . . ?
C30 C29 C28 119.6(3) . . ?
C30 C29 C34 121.4(3) . . ?
C28 C29 C34 119.0(3) . . ?
C25 C30 C29 120.3(4) . . ?
C32 C31 C28 122.5(4) . . ?
C31 C32 C33 118.6(4) . . ?
O2 C33 C34 121.1(4) . . ?
O2 C33 C32 117.0(4) . . ?
C34 C33 C32 121.9(4) . . ?
C33 C34 N4 121.7(4) . . ?
C33 C34 C29 119.4(4) . . ?
N4 C34 C29 118.9(3) . . ?
N4 C35 C36 127.6(4) . . ?
C37 C36 N3 105.7(8) . . ?
C37 C36 O2 106.7(7) . . ?
N3 C36 O2 109.1(6) . . ?
C37 C36 C35 112.7(6) . . ?
N3 C36 C35 112.4(6) . . ?
O2 C36 C35 110.0(3) . . ?
C37 C36 C37' 114.4(9) . . ?
N3 C36 C37' 10.2(9) . . ?
O2 C36 C37' 100.7(6) . . ?
C35 C36 C37' 111.5(6) . . ?
C37 C36 N3' 11.8(8) . . ?
N3 C36 N3' 94.3(6) . . ?
O2 C36 N3' 114.4(5) . . ?
C35 C36 N3' 115.6(5) . . ?
C37' C36 N3' 103.4(8) . . ?
N3' C38 C39 126.9(7) . . ?
N3' C38 C43 111.4(6) . . ?
C39 C38 C43 121.1(5) . . ?
N3' C38 C37 11.8(8) . . ?
C39 C38 C37 133.4(7) . . ?
C43 C38 C37 105.5(6) . . ?
C38 C39 C40 117.8(5) . . ?
C41 C40 C39 120.5(5) . . ?
C40 C41 C42 121.7(5) . . ?
C43 C42 C41 118.0(5) . . ?
C42 C43 C38 120.9(4) . . ?
C42 C43 N3 132.5(7) . . ?
C38 C43 N3 106.4(6) . . ?
C42 C43 C37' 125.4(7) . . ?
C38 C43 C37' 113.7(7) . . ?
N3 C43 C37' 10.0(9) . . ?
C43 N3 C36 111.2(9) . . ?
C43 N3 C46 116.4(9) . . ?
C36 N3 C46 121.1(9) . . ?
C36 C37 C44 117.9(10) . . ?
C36 C37 C45 114.1(9) . . ?
C44 C37 C45 108.5(9) . . ?
C36 C37 C38 103.2(8) . . ?
C44 C37 C38 111.7(9) . . ?
C45 C37 C38 99.9(8) . . ?
C38 N3' C46' 123.8(12) . . ?
C38 N3' C36 103.3(7) . . ?
C46' N3' C36 118.1(11) . . ?
C44' C37' C45' 108.9(13) . . ?
C44' C37' C43 121.2(11) . . ?
C45' C37' C43 104.9(11) . . ?
C44' C37' C36 111.6(11) . . ?
C45' C37' C36 109.2(11) . . ?
C43 C37' C36 100.3(9) . . ?

loop_
_geom_bond_atom_site_label_1
_geom_bond_atom_site_label_2
_geom_bond_distance
_geom_bond_site_symmetry_2
_geom_bond_publ_flag
Zn1 N1 2.083(3) . ?
Zn1 N2 2.096(4) . ?
Zn1 S2 2.2545(16) . ?
Zn1 S1 2.2596(15) . ?
S1 C1 1.778(5) . ?
S2 C7 1.771(5) . ?
O1 C25 1.370(4) . ?
O1 C23 1.423(4) . ?
O2 C33 1.371(5) . ?
O2 C36 1.471(5) . ?
N1 C13 1.334(5) . ?
N1 C17 1.341(5) . ?
N2 C18 1.333(5) . ?
N2 C22 1.366(5) . ?
N4 C35 1.260(5) . ?
N4 C34 1.399(5) . ?
C1 C2 1.360(7) . ?
C1 C6 1.369(7) . ?
C2 C3 1.353(8) . ?
C3 C4 1.402(9) . ?
C4 C5 1.331(8) . ?
C5 C6 1.423(8) . ?
C7 C12 1.387(6) . ?
C7 C8 1.389(6) . ?
C8 C9 1.373(6) . ?
C9 C10 1.347(7) . ?
C10 C11 1.383(7) . ?
C11 C12 1.402(7) . ?
C13 C14 1.401(5) . ?
C14 C15 1.385(5) . ?
C15 C16 1.394(5) . ?
C15 C23 1.484(5) . ?
C16 C17 1.375(5) . ?
C17 C18 1.506(5) . ?
C18 C19 1.376(6) . ?
C19 C20 1.384(6) . ?
C20 C21 1.385(6) . ?
C20 C24 1.507(6) . ?
C21 C22 1.344(6) . ?
C25 C30 1.361(5) . ?
C25 C26 1.405(5) . ?
C26 C27 1.349(5) . ?
C27 C28 1.405(5) . ?
C28 C29 1.410(5) . ?
C28 C31 1.419(5) . ?
C29 C30 1.402(5) . ?
C29 C34 1.423(5) . ?
C31 C32 1.351(5) . ?
C32 C33 1.403(5) . ?
C33 C34 1.382(5) . ?
C35 C36 1.502(6) . ?
C36 C37 1.352(13) . ?
C36 N3 1.435(12) . ?
C36 C37' 1.523(15) . ?
C36 N3' 1.636(12) . ?
C38 N3' 1.354(11) . ?
C38 C39 1.369(7) . ?
C38 C43 1.370(6) . ?
C38 C37 1.638(14) . ?
C39 C40 1.390(8) . ?
C40 C41 1.349(8) . ?
C41 C42 1.374(7) . ?
C42 C43 1.367(6) . ?
C43 N3 1.380(12) . ?
C43 C37' 1.502(15) . ?
N3 C46 1.516(15) . ?
C37 C44 1.536(15) . ?
C37 C45 1.618(15) . ?
N3' C46' 1.36(2) . ?
C37' C44' 1.420(17) . ?
C37' C45' 1.49(2) . ?
